data_1502719
loop_
_publ_author_name
'Matsuo, Yutaka'
'Lacher, Sebastian'
'Sakamoto, Aiko'
'Matsuo, Keiko'
'Nakamura, Eiichi'

_publ_contact_author 'MATSUO, Yutaka'
_publ_section_title
;
 Conical Pentaaryl[60]fullerene Thiols: Self-Assembled Monolayers on Gold
 and Photocurrent Generating Property
;
_journal_issue 41
_journal_name_full 'The Journal of Physical Chemistry C'
_journal_page_first 17741
_journal_paper_doi 10.1021/jp1059402
_journal_volume 114
_journal_year 2010
_chemical_compound_source 'synthesis as described'
_chemical_formula_moiety 'C107 H47 Br1'
_chemical_formula_sum 'C107 H47 Br'
_chemical_formula_weight 1412.36
_chemical_name_systematic
;
 C60Ph5BuBr
;
_space_group_IT_number 14
_symmetry_cell_setting monoclinic
_symmetry_Int_Tables_number 14
_symmetry_space_group_name_Hall '-P 2yab'
_symmetry_space_group_name_H-M 'P 1 21/a 1'
_atom_sites_solution_hydrogens geom
_atom_sites_solution_primary direct
_atom_sites_solution_secondary difmap
_audit_creation_date 2007-06-06T12:10:50-00:00
_cell_angle_alpha 90
_cell_angle_beta 100.403(2)
_cell_angle_gamma 90
_cell_formula_units_Z 4
_cell_length_a 20.2439(14)
_cell_length_b 14.5966(9)
_cell_length_c 21.7947(16)
_cell_measurement_reflns_used 0
_cell_measurement_temperature 153(2)
_cell_measurement_theta_max 0
_cell_measurement_theta_min 0
_cell_measurement_wavelength 0.71073
_cell_volume 6334.3(7)
_computing_molecular_graphics 'Ortep-3 for Windows (Farrugia, 1997)'
_computing_structure_refinement 'SHELXL-97 (Sheldrick, 1997)'
_computing_structure_solution 'SHELXS-86 (Sheldrick, 1986)'
_diffrn_ambient_temperature 153(2)
_diffrn_measured_fraction_theta_full 0.989
_diffrn_measured_fraction_theta_max 0.989
_diffrn_measurement_device_type 'Imaging Plate'
_diffrn_measurement_method oscillation
_diffrn_radiation_monochromator graphite
_diffrn_radiation_probe x-ray
_diffrn_radiation_type MoK\a
_diffrn_radiation_wavelength 0.71073
_diffrn_reflns_av_R_equivalents 0.1123
_diffrn_reflns_av_unetI/netI 0.1019
_diffrn_reflns_limit_h_max 26
_diffrn_reflns_limit_h_min -26
_diffrn_reflns_limit_k_max 18
_diffrn_reflns_limit_k_min -18
_diffrn_reflns_limit_l_max 28
_diffrn_reflns_limit_l_min -27
_diffrn_reflns_number 56126
_diffrn_reflns_theta_full 27.48
_diffrn_reflns_theta_max 27.48
_diffrn_reflns_theta_min 3.03
_diffrn_standards_decay_% NA
_diffrn_standards_interval_count NA
_diffrn_standards_number NA
_exptl_absorpt_coefficient_mu 0.711
_exptl_absorpt_correction_type none
_exptl_crystal_colour orange
_exptl_crystal_density_diffrn 1.481
_exptl_crystal_density_method 'not measured'
_exptl_crystal_description prism
_exptl_crystal_F_000 2896
_exptl_crystal_size_max 0.8
_exptl_crystal_size_mid 0.8
_exptl_crystal_size_min 0.1
_refine_diff_density_max 3.13
_refine_diff_density_min -1.348
_refine_diff_density_rms 0.145
_refine_ls_extinction_coef 0.0037(9)
_refine_ls_extinction_expression Fc^*^=kFc[1+0.001xFc^2^\l^3^/sin(2\q)]^-1/4^
_refine_ls_extinction_method SHELXL
_refine_ls_goodness_of_fit_ref 1.232
_refine_ls_hydrogen_treatment constr
_refine_ls_matrix_type full
_refine_ls_number_parameters 882
_refine_ls_number_reflns 14369
_refine_ls_number_restraints 0
_refine_ls_restrained_S_all 1.232
_refine_ls_R_factor_all 0.1639
_refine_ls_R_factor_gt 0.1178
_refine_ls_shift/su_max 0.001
_refine_ls_shift/su_mean 0
_refine_ls_structure_factor_coef Fsqd
_refine_ls_weighting_details 'calc w=1/[\s^2^(Fo^2^)+(0.2000P)^2^+0.0000P] where P=(Fo^2^+2Fc^2^)/3'
_refine_ls_weighting_scheme calc
_refine_ls_wR_factor_gt 0.3297
_refine_ls_wR_factor_ref 0.3793
_reflns_number_gt 8051
_reflns_number_total 14369
_reflns_threshold_expression >2sigma(I)
_cod_data_source_file jp1059402_si_001.cif
_cod_data_source_block C60Ph5BuBr
_cod_original_sg_symbol_H-M 'P 21/a'
_cod_database_code 1502719

loop_
_symmetry_equiv_pos_as_xyz
'x, y, z'
'-x+1/2, y+1/2, -z'
'-x, -y, -z'
'x-1/2, -y-1/2, z'

loop_
_atom_site_label
_atom_site_type_symbol
_atom_site_fract_x
_atom_site_fract_y
_atom_site_fract_z
_atom_site_U_iso_or_equiv
_atom_site_adp_type
_atom_site_occupancy
_atom_site_symmetry_multiplicity
_atom_site_calc_flag
_atom_site_refinement_flags
Br Br 0.83431(3) 0.59552(5) 0.37952(4) 0.0702(3) Uani 1 1 d .
C1 C 0.6315(2) 0.3656(3) 0.2618(2) 0.0316(10) Uani 1 1 d .
C2 C 0.6155(2) 0.4288(3) 0.2042(2) 0.0315(10) Uani 1 1 d .
C3 C 0.6729(2) 0.4469(3) 0.1838(2) 0.0294(10) Uani 1 1 d .
C4 C 0.7279(2) 0.3887(3) 0.2165(2) 0.0304(10) Uani 1 1 d .
C5 C 0.7031(2) 0.3331(3) 0.2569(2) 0.0324(10) Uani 1 1 d .
C6 C 0.5790(2) 0.2843(3) 0.2616(2) 0.0343(11) Uani 1 1 d .
C7 C 0.5460(2) 0.4480(3) 0.1671(3) 0.0334(11) Uani 1 1 d .
C8 C 0.6779(2) 0.5019(3) 0.1262(2) 0.0315(10) Uani 1 1 d .
C9 C 0.7939(2) 0.3747(3) 0.1924(2) 0.0319(10) Uani 1 1 d .
C10 C 0.7335(2) 0.2408(3) 0.2781(2) 0.0344(11) Uani 1 1 d .
C11 C 0.5236(2) 0.2847(3) 0.2026(2) 0.0339(11) Uani 1 1 d .
C12 C 0.5081(2) 0.3556(3) 0.1620(3) 0.0340(11) Uani 1 1 d .
C13 C 0.5539(2) 0.4599(3) 0.0979(2) 0.0322(10) Uani 1 1 d .
C14 C 0.6128(2) 0.4848(3) 0.0793(2) 0.0325(10) Uani 1 1 d .
C15 C 0.7285(2) 0.4505(3) 0.0924(2) 0.0339(10) Uani 1 1 d .
C16 C 0.7784(2) 0.3952(3) 0.1227(2) 0.0303(10) Uani 1 1 d .
C17 C 0.8060(2) 0.2726(3) 0.1937(2) 0.0323(10) Uani 1 1 d .
C18 C 0.7795(2) 0.2126(3) 0.2323(2) 0.0346(11) Uani 1 1 d .
C19 C 0.6770(2) 0.1702(3) 0.2616(2) 0.0328(10) Uani 1 1 d .
C20 C 0.6101(2) 0.1908(3) 0.2530(2) 0.0346(11) Uani 1 1 d .
C21 C 0.5093(2) 0.1922(3) 0.1819(2) 0.0343(11) Uani 1 1 d .
C22 C 0.4795(2) 0.3368(3) 0.0978(2) 0.0329(10) Uani 1 1 d .
C23 C 0.5074(2) 0.4002(3) 0.0582(3) 0.0359(11) Uani 1 1 d .
C24 C 0.6269(2) 0.4523(3) 0.0214(2) 0.0344(11) Uani 1 1 d .
C25 C 0.6975(2) 0.4321(3) 0.0292(2) 0.0327(10) Uani 1 1 d .
C26 C 0.8005(2) 0.3176(3) 0.0899(2) 0.0338(11) Uani 1 1 d .
C27 C 0.8168(2) 0.2434(3) 0.1328(3) 0.0351(11) Uani 1 1 d .
C28 C 0.7625(2) 0.1206(3) 0.2093(3) 0.0358(11) Uani 1 1 d .
C29 C 0.6996(2) 0.0947(3) 0.2273(3) 0.0349(11) Uani 1 1 d .
C30 C 0.5624(2) 0.1338(3) 0.2130(3) 0.0345(11) Uani 1 1 d .
C31 C 0.4785(2) 0.1735(3) 0.1205(3) 0.0353(11) Uani 1 1 d .
C32 C 0.4632(2) 0.2475(3) 0.0771(2) 0.0344(11) Uani 1 1 d .
C33 C 0.5193(2) 0.3715(4) -0.0002(2) 0.0353(11) Uani 1 1 d .
C34 C 0.5813(2) 0.3983(3) -0.0188(3) 0.0343(11) Uani 1 1 d .
C35 C 0.7203(2) 0.3594(3) -0.0039(2) 0.0349(11) Uani 1 1 d .
C36 C 0.7732(2) 0.3006(3) 0.0273(3) 0.0358(11) Uani 1 1 d .
C37 C 0.8041(2) 0.1532(3) 0.1128(3) 0.0367(11) Uani 1 1 d .
C38 C 0.7755(2) 0.0894(3) 0.1514(3) 0.0378(12) Uani 1 1 d .
C39 C 0.6535(2) 0.0376(3) 0.1896(3) 0.0364(11) Uani 1 1 d .
C40 C 0.5830(2) 0.0589(3) 0.1819(2) 0.0345(11) Uani 1 1 d .
C41 C 0.5013(2) 0.0959(3) 0.0872(3) 0.0358(11) Uani 1 1 d .
C42 C 0.4763(2) 0.2174(3) 0.0172(3) 0.0375(11) Uani 1 1 d .
C43 C 0.5043(2) 0.2788(4) -0.0206(2) 0.0356(11) Uani 1 1 d .
C44 C 0.6045(3) 0.3214(4) -0.0518(2) 0.0366(11) Uani 1 1 d .
C45 C 0.6725(3) 0.3029(4) -0.0448(2) 0.0364(11) Uani 1 1 d .
C46 C 0.7586(2) 0.2078(3) 0.0065(3) 0.0371(11) Uani 1 1 d .
C47 C 0.7734(2) 0.1360(4) 0.0479(3) 0.0377(12) Uani 1 1 d .
C48 C 0.7268(2) 0.0339(3) 0.1106(3) 0.0366(11) Uani 1 1 d .
C49 C 0.6676(2) 0.0070(3) 0.1296(3) 0.0377(12) Uani 1 1 d .
C50 C 0.5522(2) 0.0398(3) 0.1177(3) 0.0390(12) Uani 1 1 d .
C51 C 0.4996(2) 0.1243(3) 0.0235(3) 0.0376(11) Uani 1 1 d .
C52 C 0.5567(2) 0.2479(3) -0.0534(2) 0.0360(11) Uani 1 1 d .
C53 C 0.6962(2) 0.2086(4) -0.0380(3) 0.0371(11) Uani 1 1 d .
C54 C 0.7253(2) 0.0608(4) 0.0474(3) 0.0390(12) Uani 1 1 d .
C55 C 0.6043(3) 0.0088(3) 0.0856(3) 0.0386(12) Uani 1 1 d .
C56 C 0.5509(3) 0.0941(3) -0.0076(3) 0.0378(12) Uani 1 1 d .
C57 C 0.5795(3) 0.1578(4) -0.0464(3) 0.0380(11) Uani 1 1 d .
C58 C 0.6505(2) 0.1369(4) -0.0397(3) 0.0386(11) Uani 1 1 d .
C59 C 0.6655(3) 0.0618(4) 0.0038(3) 0.0396(12) Uani 1 1 d .
C60 C 0.6041(3) 0.0363(3) 0.0241(3) 0.0367(11) Uani 1 1 d .
C61 C 0.5474(2) 0.2789(4) 0.3211(3) 0.0387(12) Uani 1 1 d .
C62 C 0.5816(3) 0.2365(4) 0.3753(3) 0.0459(13) Uani 1 1 d .
H62 H 0.6243 0.2126 0.3759 0.055 Uiso 1 1 calc R
C63 C 0.5525(3) 0.2298(5) 0.4277(3) 0.0541(15) Uani 1 1 d .
H63 H 0.5757 0.2014 0.4633 0.065 Uiso 1 1 calc R
C64 C 0.4887(4) 0.2654(5) 0.4276(3) 0.0611(18) Uani 1 1 d .
H64 H 0.469 0.26 0.4628 0.073 Uiso 1 1 calc R
C65 C 0.4554(3) 0.3081(5) 0.3755(3) 0.0564(16) Uani 1 1 d .
H65 H 0.413 0.3327 0.3757 0.068 Uiso 1 1 calc R
C66 C 0.4837(3) 0.3156(4) 0.3218(3) 0.0480(14) Uani 1 1 d .
H66 H 0.4603 0.345 0.2866 0.058 Uiso 1 1 calc R
C67 C 0.5071(2) 0.5282(4) 0.1884(3) 0.0365(11) Uani 1 1 d .
C68 C 0.4399(3) 0.5197(4) 0.1926(3) 0.0464(13) Uani 1 1 d .
H68 H 0.4191 0.4628 0.1863 0.056 Uiso 1 1 calc R
C69 C 0.4029(3) 0.5961(4) 0.2063(3) 0.0534(16) Uani 1 1 d .
H69 H 0.3577 0.5895 0.2088 0.064 Uiso 1 1 calc R
C70 C 0.4323(3) 0.6781(4) 0.2158(3) 0.0518(15) Uani 1 1 d .
H70 H 0.4075 0.7287 0.2244 0.062 Uiso 1 1 calc R
C71 C 0.4997(3) 0.6880(4) 0.2128(3) 0.0481(14) Uani 1 1 d .
H71 H 0.5203 0.7448 0.2204 0.058 Uiso 1 1 calc R
C72 C 0.5363(3) 0.6136(4) 0.1986(3) 0.0438(13) Uani 1 1 d .
H72 H 0.5813 0.6212 0.1958 0.053 Uiso 1 1 calc R
C73 C 0.6941(2) 0.6028(3) 0.1416(2) 0.0326(10) Uani 1 1 d .
C74 C 0.6607(2) 0.6723(3) 0.1049(3) 0.0368(11) Uani 1 1 d .
H74 H 0.6302 0.657 0.0692 0.044 Uiso 1 1 calc R
C75 C 0.6721(3) 0.7648(4) 0.1205(3) 0.0430(13) Uani 1 1 d .
H75 H 0.6494 0.8107 0.0956 0.052 Uiso 1 1 calc R
C76 C 0.7182(3) 0.7865(4) 0.1741(3) 0.0484(14) Uani 1 1 d .
H76 H 0.7265 0.8476 0.185 0.058 Uiso 1 1 calc R
C77 C 0.7515(3) 0.7187(4) 0.2112(3) 0.0456(13) Uani 1 1 d .
H77 H 0.7822 0.7339 0.2469 0.055 Uiso 1 1 calc R
C78 C 0.7390(2) 0.6260(3) 0.1951(3) 0.0369(11) Uani 1 1 d .
H78 H 0.7611 0.5802 0.2205 0.044 Uiso 1 1 calc R
C79 C 0.8551(2) 0.4298(3) 0.2253(2) 0.0330(10) Uani 1 1 d .
C80 C 0.8795(3) 0.5041(4) 0.1969(3) 0.0407(12) Uani 1 1 d .
H80 H 0.857 0.5235 0.1581 0.049 Uiso 1 1 calc R
C81 C 0.9367(3) 0.5502(4) 0.2251(3) 0.0499(15) Uani 1 1 d .
H81 H 0.9524 0.6 0.2053 0.06 Uiso 1 1 calc R
C82 C 0.9705(3) 0.5222(4) 0.2827(3) 0.0489(14) Uani 1 1 d .
H82 H 1.0088 0.5532 0.3019 0.059 Uiso 1 1 calc R
C83 C 0.9472(3) 0.4477(4) 0.3118(3) 0.0458(13) Uani 1 1 d .
H83 H 0.9699 0.4285 0.3506 0.055 Uiso 1 1 calc R
C84 C 0.8900(3) 0.4016(4) 0.2832(3) 0.0422(13) Uani 1 1 d .
H84 H 0.8748 0.3513 0.3029 0.051 Uiso 1 1 calc R
C85 C 0.7661(2) 0.2372(4) 0.3475(3) 0.0379(11) Uani 1 1 d .
C86 C 0.7863(3) 0.3152(4) 0.3815(3) 0.0426(12) Uani 1 1 d .
H86 H 0.7805 0.3722 0.3622 0.051 Uiso 1 1 calc R
C87 C 0.8150(3) 0.3095(4) 0.4441(3) 0.0484(14) Uani 1 1 d .
H87 H 0.8286 0.3629 0.466 0.058 Uiso 1 1 calc R
C88 C 0.8238(3) 0.2271(5) 0.4742(3) 0.0568(16) Uani 1 1 d .
H88 H 0.844 0.2243 0.516 0.068 Uiso 1 1 calc R
C89 C 0.8022(3) 0.1473(5) 0.4416(3) 0.0545(16) Uani 1 1 d .
H89 H 0.8068 0.0911 0.4619 0.065 Uiso 1 1 calc R
C90 C 0.7739(3) 0.1518(4) 0.3785(3) 0.0441(13) Uani 1 1 d .
H90 H 0.76 0.0984 0.3567 0.053 Uiso 1 1 calc R
C91 C 0.6348(2) 0.4268(3) 0.3212(3) 0.0372(11) Uani 1 1 d .
H91A H 0.5895 0.4459 0.3239 0.045 Uiso 1 1 calc R
H91B H 0.6511 0.3895 0.3576 0.045 Uiso 1 1 calc R
C92 C 0.6795(3) 0.5138(4) 0.3244(3) 0.0398(12) Uani 1 1 d .
H92A H 0.7204 0.4988 0.3091 0.048 Uiso 1 1 calc R
H92B H 0.6559 0.5605 0.2972 0.048 Uiso 1 1 calc R
C93 C 0.6979(3) 0.5521(4) 0.3905(3) 0.0519(15) Uani 1 1 d .
H93A H 0.7181 0.5038 0.4182 0.062 Uiso 1 1 calc R
H93B H 0.6572 0.5715 0.4044 0.062 Uiso 1 1 calc R
C94 C 0.7464(3) 0.6330(4) 0.3951(3) 0.0549(16) Uani 1 1 d .
H94A H 0.7513 0.6598 0.4364 0.066 Uiso 1 1 calc R
H94B H 0.7279 0.6794 0.365 0.066 Uiso 1 1 calc R
C101 C 1.0635(5) 0.5979(7) 0.4300(4) 0.125(4) Uiso 1 1 d G
C102 C 1.0388(4) 0.6828(7) 0.4078(5) 0.146(5) Uiso 1 1 d G
H102 H 1.0042 0.7101 0.424 0.175 Uiso 1 1 calc R
C103 C 1.0658(5) 0.7267(6) 0.3614(5) 0.186(7) Uiso 1 1 d G
H103 H 1.0493 0.7835 0.3466 0.223 Uiso 1 1 calc R
C104 C 1.1176(6) 0.6857(7) 0.3372(4) 0.146(5) Uiso 1 1 d G
H104 H 1.1356 0.7151 0.3062 0.176 Uiso 1 1 calc R
C105 C 1.1423(5) 0.6009(7) 0.3594(5) 0.151(5) Uiso 1 1 d G
H105 H 1.1769 0.5735 0.3432 0.181 Uiso 1 1 calc R
C106 C 1.1153(5) 0.5569(5) 0.4058(5) 0.144(5) Uiso 1 1 d G
H106 H 1.1318 0.5001 0.4206 0.172 Uiso 1 1 calc R
C107 C 1.0342 0.5458 0.4748 0.228(9) Uiso 1 1 d .
H10A H 1.0586 0.4896 0.484 0.341 Uiso 1 1 calc R
H10B H 0.9882 0.5324 0.4577 0.341 Uiso 1 1 calc R
H10C H 1.0365 0.5809 0.5124 0.341 Uiso 1 1 calc R
C201 C 0.5735(7) 0.4391(16) 0.5328(10) 0.95(9) Uiso 1 1 d G
H201 H 0.5329 0.4632 0.5124 1.143 Uiso 1 1 calc R
C202 C 0.5890(9) 0.4399(12) 0.5976(9) 0.39(2) Uiso 1 1 d G
H202 H 0.5586 0.4644 0.6205 0.463 Uiso 1 1 calc R
C203 C 0.6497(9) 0.4040(9) 0.6281(5) 0.178(7) Uiso 1 1 d G
H203 H 0.66 0.4044 0.6714 0.214 Uiso 1 1 calc R
C204 C 0.6950(6) 0.3673(8) 0.5938(3) 0.242(10) Uiso 1 1 d G
H204 H 0.7356 0.3433 0.6142 0.291 Uiso 1 1 calc R
C205 C 0.6796(3) 0.3666(3) 0.5290(3) 0.0424(12) Uiso 1 1 d G
H205 H 0.7099 0.3421 0.5061 0.051 Uiso 1 1 calc R
C206 C 0.6189(5) 0.4025(12) 0.4985(5) 0.38(2) Uiso 1 1 d G
H206 H 0.6085 0.402 0.4552 0.459 Uiso 1 1 calc R

loop_
_atom_site_aniso_label
_atom_site_aniso_U_11
_atom_site_aniso_U_22
_atom_site_aniso_U_33
_atom_site_aniso_U_23
_atom_site_aniso_U_13
_atom_site_aniso_U_12
Br 0.0345(4) 0.0781(6) 0.0972(7) -0.0178(4) 0.0097(4) -0.0076(3)
C1 0.018(2) 0.037(2) 0.040(3) 0.000(2) 0.0044(18) -0.0034(17)
C2 0.020(2) 0.032(2) 0.043(3) -0.001(2) 0.0084(19) 0.0006(17)
C3 0.019(2) 0.030(2) 0.038(3) -0.0009(19) 0.0037(18) -0.0010(16)
C4 0.019(2) 0.037(2) 0.036(3) -0.003(2) 0.0063(18) -0.0005(17)
C5 0.021(2) 0.035(2) 0.040(3) 0.001(2) 0.0051(19) -0.0006(17)
C6 0.023(2) 0.040(3) 0.040(3) 0.000(2) 0.0071(19) -0.0040(18)
C7 0.018(2) 0.038(2) 0.045(3) -0.003(2) 0.0078(19) 0.0011(18)
C8 0.019(2) 0.034(2) 0.041(3) 0.005(2) 0.0043(19) -0.0013(17)
C9 0.020(2) 0.036(2) 0.039(3) 0.000(2) 0.0042(19) 0.0005(17)
C10 0.023(2) 0.038(3) 0.042(3) 0.001(2) 0.0051(19) -0.0007(18)
C11 0.016(2) 0.042(3) 0.044(3) -0.005(2) 0.0086(19) -0.0024(17)
C12 0.016(2) 0.041(3) 0.046(3) -0.004(2) 0.0092(19) 0.0029(17)
C13 0.022(2) 0.036(2) 0.039(3) 0.000(2) 0.0052(19) 0.0012(17)
C14 0.019(2) 0.036(2) 0.041(3) 0.000(2) 0.0018(19) 0.0020(17)
C15 0.022(2) 0.039(3) 0.041(3) 0.000(2) 0.0088(19) -0.0023(18)
C16 0.0158(19) 0.034(2) 0.042(3) -0.001(2) 0.0084(18) -0.0044(16)
C17 0.018(2) 0.035(2) 0.044(3) -0.001(2) 0.0044(18) 0.0021(17)
C18 0.020(2) 0.041(3) 0.042(3) 0.002(2) 0.0049(19) 0.0040(18)
C19 0.025(2) 0.034(2) 0.040(3) 0.005(2) 0.0081(19) 0.0022(18)
C20 0.024(2) 0.042(3) 0.037(3) 0.005(2) 0.0052(19) -0.0051(19)
C21 0.022(2) 0.038(3) 0.042(3) -0.001(2) 0.0064(19) -0.0060(18)
C22 0.0159(19) 0.038(2) 0.045(3) 0.000(2) 0.0059(19) 0.0029(17)
C23 0.018(2) 0.038(3) 0.050(3) 0.003(2) 0.001(2) 0.0047(17)
C24 0.023(2) 0.039(3) 0.041(3) 0.005(2) 0.007(2) 0.0012(18)
C25 0.019(2) 0.037(2) 0.044(3) 0.008(2) 0.0093(19) -0.0020(17)
C26 0.016(2) 0.042(3) 0.044(3) 0.002(2) 0.0088(19) -0.0004(17)
C27 0.017(2) 0.042(3) 0.048(3) 0.002(2) 0.0090(19) 0.0014(17)
C28 0.024(2) 0.038(2) 0.045(3) 0.003(2) 0.004(2) 0.0045(18)
C29 0.027(2) 0.032(2) 0.045(3) 0.006(2) 0.007(2) -0.0008(17)
C30 0.024(2) 0.036(2) 0.045(3) 0.001(2) 0.010(2) -0.0065(18)
C31 0.021(2) 0.040(3) 0.046(3) -0.001(2) 0.009(2) -0.0054(18)
C32 0.0151(19) 0.042(3) 0.045(3) 0.000(2) 0.0024(18) -0.0024(17)
C33 0.022(2) 0.045(3) 0.037(3) -0.002(2) 0.0008(19) 0.0025(19)
C34 0.025(2) 0.036(2) 0.040(3) 0.001(2) 0.002(2) -0.0011(18)
C35 0.031(2) 0.040(3) 0.036(3) 0.000(2) 0.011(2) -0.0022(19)
C36 0.019(2) 0.044(3) 0.046(3) -0.001(2) 0.011(2) -0.0042(18)
C37 0.019(2) 0.042(3) 0.051(3) -0.003(2) 0.012(2) 0.0036(18)
C38 0.023(2) 0.035(3) 0.055(3) 0.004(2) 0.004(2) 0.0092(18)
C39 0.029(2) 0.038(3) 0.043(3) 0.004(2) 0.007(2) 0.0003(19)
C40 0.027(2) 0.036(2) 0.041(3) 0.004(2) 0.007(2) -0.0061(19)
C41 0.025(2) 0.036(3) 0.047(3) -0.006(2) 0.008(2) -0.0073(18)
C42 0.018(2) 0.041(3) 0.052(3) -0.002(2) 0.001(2) -0.0027(18)
C43 0.019(2) 0.046(3) 0.040(3) -0.002(2) 0.0003(19) -0.0023(19)
C44 0.030(2) 0.048(3) 0.031(3) -0.002(2) 0.005(2) -0.002(2)
C45 0.031(3) 0.045(3) 0.035(3) 0.003(2) 0.010(2) -0.004(2)
C46 0.029(2) 0.039(3) 0.046(3) -0.005(2) 0.014(2) 0.0004(19)
C47 0.021(2) 0.044(3) 0.050(3) -0.008(2) 0.011(2) 0.0037(19)
C48 0.030(2) 0.033(2) 0.047(3) 0.001(2) 0.008(2) 0.0070(19)
C49 0.032(3) 0.028(2) 0.052(3) -0.001(2) 0.008(2) 0.0034(18)
C50 0.029(2) 0.036(3) 0.053(3) -0.001(2) 0.009(2) -0.0070(19)
C51 0.024(2) 0.037(2) 0.051(3) -0.007(2) 0.005(2) -0.0079(19)
C52 0.029(2) 0.041(3) 0.037(3) -0.006(2) 0.004(2) -0.0021(19)
C53 0.029(2) 0.045(3) 0.039(3) -0.006(2) 0.011(2) -0.003(2)
C54 0.027(2) 0.039(3) 0.052(3) -0.005(2) 0.011(2) 0.004(2)
C55 0.030(2) 0.034(2) 0.051(3) -0.004(2) 0.005(2) -0.0043(19)
C56 0.025(2) 0.044(3) 0.043(3) -0.010(2) 0.004(2) -0.0060(19)
C57 0.032(3) 0.041(3) 0.040(3) -0.008(2) 0.004(2) -0.001(2)
C58 0.025(2) 0.051(3) 0.041(3) -0.007(2) 0.008(2) 0.001(2)
C59 0.030(3) 0.038(3) 0.051(3) -0.006(2) 0.007(2) 0.001(2)
C60 0.031(2) 0.032(2) 0.046(3) -0.006(2) 0.006(2) -0.0047(18)
C61 0.026(2) 0.045(3) 0.047(3) -0.008(2) 0.013(2) -0.009(2)
C62 0.036(3) 0.054(3) 0.049(3) 0.002(3) 0.011(2) -0.006(2)
C63 0.055(4) 0.070(4) 0.039(3) 0.002(3) 0.013(3) -0.012(3)
C64 0.054(4) 0.082(5) 0.053(4) -0.004(3) 0.028(3) -0.017(3)
C65 0.033(3) 0.084(5) 0.056(4) -0.009(3) 0.020(3) -0.005(3)
C66 0.026(3) 0.068(4) 0.052(4) -0.011(3) 0.013(2) -0.004(2)
C67 0.023(2) 0.045(3) 0.040(3) -0.004(2) 0.003(2) 0.0058(19)
C68 0.026(3) 0.051(3) 0.062(4) -0.005(3) 0.009(2) 0.002(2)
C69 0.029(3) 0.057(4) 0.077(5) -0.009(3) 0.016(3) 0.010(2)
C70 0.038(3) 0.051(3) 0.068(4) -0.009(3) 0.013(3) 0.015(2)
C71 0.038(3) 0.047(3) 0.061(4) -0.003(3) 0.014(3) 0.006(2)
C72 0.030(3) 0.043(3) 0.061(4) -0.006(3) 0.014(2) 0.002(2)
C73 0.022(2) 0.036(2) 0.041(3) 0.001(2) 0.0082(19) -0.0024(17)
C74 0.027(2) 0.034(2) 0.050(3) 0.003(2) 0.012(2) 0.0006(18)
C75 0.037(3) 0.038(3) 0.055(4) 0.005(2) 0.010(2) -0.001(2)
C76 0.041(3) 0.040(3) 0.064(4) -0.007(3) 0.009(3) -0.003(2)
C77 0.036(3) 0.035(3) 0.064(4) -0.003(3) 0.003(3) -0.005(2)
C78 0.028(2) 0.034(2) 0.048(3) 0.001(2) 0.005(2) -0.0001(19)
C79 0.016(2) 0.039(2) 0.044(3) -0.004(2) 0.0059(19) 0.0014(17)
C80 0.028(2) 0.044(3) 0.050(3) 0.003(2) 0.007(2) -0.004(2)
C81 0.030(3) 0.048(3) 0.072(4) 0.001(3) 0.010(3) -0.014(2)
C82 0.025(3) 0.061(3) 0.060(4) -0.013(3) 0.008(2) -0.013(2)
C83 0.029(3) 0.055(3) 0.050(3) -0.008(3) -0.002(2) -0.002(2)
C84 0.023(2) 0.047(3) 0.055(4) -0.002(2) 0.003(2) 0.002(2)
C85 0.021(2) 0.048(3) 0.043(3) 0.009(2) 0.003(2) 0.0011(19)
C86 0.027(2) 0.047(3) 0.051(3) -0.003(2) -0.001(2) -0.002(2)
C87 0.041(3) 0.060(4) 0.044(3) -0.002(3) 0.005(2) 0.002(3)
C88 0.041(3) 0.083(5) 0.044(4) 0.006(3) 0.003(3) -0.008(3)
C89 0.045(3) 0.070(4) 0.045(4) 0.017(3) 0.000(3) -0.008(3)
C90 0.033(3) 0.047(3) 0.049(3) 0.005(2) 0.000(2) -0.005(2)
C91 0.027(2) 0.045(3) 0.040(3) -0.007(2) 0.008(2) -0.002(2)
C92 0.030(2) 0.043(3) 0.046(3) -0.009(2) 0.008(2) -0.003(2)
C93 0.046(3) 0.057(4) 0.055(4) -0.020(3) 0.015(3) -0.014(3)
C94 0.042(3) 0.057(4) 0.065(4) -0.022(3) 0.010(3) -0.007(3)

loop_
_atom_type_symbol
_atom_type_description
_atom_type_scat_dispersion_real
_atom_type_scat_dispersion_imag
_atom_type_scat_source
C C 0.0033 0.0016 'International Tables Vol C Tables 4.2.6.8 and 6.1.1.4'
H H 0 0 'International Tables Vol C Tables 4.2.6.8 and 6.1.1.4'
S S 0.1246 0.1234 'International Tables Vol C Tables 4.2.6.8 and 6.1.1.4'
Br Br -0.2901 2.4595 'International Tables Vol C Tables 4.2.6.8 and 6.1.1.4'

loop_
_geom_angle_atom_site_label_1
_geom_angle_atom_site_label_2
_geom_angle_atom_site_label_3
_geom_angle
C2 C1 C5 100.9(4)
C2 C1 C91 107.7(4)
C5 C1 C91 109.4(4)
C2 C1 C6 113.6(4)
C5 C1 C6 113.8(4)
C91 C1 C6 110.9(4)
C3 C2 C7 124.1(5)
C3 C2 C1 108.7(4)
C7 C2 C1 125.6(4)
C2 C3 C4 110.3(4)
C2 C3 C8 124.9(4)
C4 C3 C8 123.4(4)
C5 C4 C3 108.8(4)
C5 C4 C9 126.0(4)
C3 C4 C9 122.5(4)
C4 C5 C10 123.4(4)
C4 C5 C1 108.8(4)
C10 C5 C1 125.8(4)
C20 C6 C11 98.8(4)
C20 C6 C61 107.4(4)
C11 C6 C61 110.5(4)
C20 C6 C1 112.1(4)
C11 C6 C1 112.5(4)
C61 C6 C1 114.4(4)
C2 C7 C67 117.3(4)
C2 C7 C12 106.1(4)
C67 C7 C12 114.4(4)
C2 C7 C13 106.9(4)
C67 C7 C13 111.0(4)
C12 C7 C13 99.4(4)
C3 C8 C73 111.9(4)
C3 C8 C14 106.8(4)
C73 C8 C14 115.2(4)
C3 C8 C15 106.7(4)
C73 C8 C15 115.7(4)
C14 C8 C15 99.5(4)
C17 C9 C16 102.5(4)
C17 C9 C4 105.9(4)
C16 C9 C4 106.3(4)
C17 C9 C79 113.1(4)
C16 C9 C79 111.4(4)
C4 C9 C79 116.6(4)
C5 C10 C19 106.3(4)
C5 C10 C85 114.1(4)
C19 C10 C85 112.1(4)
C5 C10 C18 107.5(4)
C19 C10 C18 100.4(4)
C85 C10 C18 115.2(4)
C12 C11 C21 120.1(5)
C12 C11 C6 126.2(4)
C21 C11 C6 109.4(4)
C11 C12 C22 119.4(5)
C11 C12 C7 124.3(4)
C22 C12 C7 110.1(4)
C14 C13 C23 119.2(5)
C14 C13 C7 124.1(4)
C23 C13 C7 110.0(4)
C13 C14 C24 119.7(4)
C13 C14 C8 122.2(5)
C24 C14 C8 111.0(4)
C16 C15 C25 120.7(5)
C16 C15 C8 123.2(5)
C25 C15 C8 109.5(4)
C15 C16 C26 119.3(5)
C15 C16 C9 126.8(4)
C26 C16 C9 108.2(4)
C18 C17 C27 120.6(4)
C18 C17 C9 123.8(4)
C27 C17 C9 108.9(4)
C17 C18 C28 117.9(5)
C17 C18 C10 124.7(4)
C28 C18 C10 109.8(4)
C20 C19 C29 119.5(5)
C20 C19 C10 124.3(4)
C29 C19 C10 109.9(4)
C19 C20 C30 119.7(5)
C19 C20 C6 126.8(4)
C30 C20 C6 110.1(4)
C31 C21 C11 120.9(5)
C31 C21 C30 120.1(5)
C11 C21 C30 108.5(4)
C32 C22 C12 121.4(5)
C32 C22 C23 119.9(5)
C12 C22 C23 108.9(4)
C33 C23 C22 120.0(4)
C33 C23 C13 121.4(4)
C22 C23 C13 108.1(5)
C34 C24 C14 121.9(4)
C34 C24 C25 119.1(5)
C14 C24 C25 108.5(4)
C35 C25 C15 120.4(4)
C35 C25 C24 120.4(5)
C15 C25 C24 109.2(4)
C36 C26 C27 120.5(5)
C36 C26 C16 121.1(4)
C27 C26 C16 108.9(4)
C37 C27 C26 120.1(5)
C37 C27 C17 121.0(5)
C26 C27 C17 108.7(4)
C38 C28 C29 118.2(5)
C38 C28 C18 122.4(5)
C29 C28 C18 108.2(4)
C39 C29 C28 121.5(5)
C39 C29 C19 121.1(4)
C28 C29 C19 108.4(4)
C40 C30 C20 121.5(4)
C40 C30 C21 119.9(5)
C20 C30 C21 107.7(4)
C21 C31 C32 119.3(4)
C21 C31 C41 119.9(5)
C32 C31 C41 107.9(5)
C22 C32 C31 118.7(5)
C22 C32 C42 120.2(4)
C31 C32 C42 108.2(4)
C23 C33 C43 120.1(5)
C23 C33 C34 118.4(4)
C43 C33 C34 108.2(4)
C24 C34 C33 119.2(5)
C24 C34 C44 120.8(4)
C33 C34 C44 107.7(4)
C25 C35 C36 119.4(5)
C25 C35 C45 119.9(4)
C36 C35 C45 108.0(4)
C26 C36 C46 119.7(5)
C26 C36 C35 118.9(5)
C46 C36 C35 108.5(4)
C27 C37 C38 119.8(5)
C27 C37 C47 119.2(5)
C38 C37 C47 107.9(4)
C28 C38 C37 118.2(5)
C28 C38 C48 120.8(5)
C37 C38 C48 107.7(5)
C29 C39 C40 118.7(5)
C29 C39 C49 119.3(4)
C40 C39 C49 108.2(4)
C30 C40 C39 119.4(4)
C30 C40 C50 120.4(5)
C39 C40 C50 108.4(4)
C50 C41 C51 121.1(5)
C50 C41 C31 119.6(5)
C51 C41 C31 107.4(4)
C43 C42 C51 120.0(5)
C43 C42 C32 119.7(5)
C51 C42 C32 108.1(5)
C42 C43 C33 120.2(5)
C42 C43 C52 119.9(5)
C33 C43 C52 108.2(4)
C45 C44 C52 120.5(5)
C45 C44 C34 119.8(5)
C52 C44 C34 108.2(4)
C44 C45 C35 119.9(5)
C44 C45 C53 119.8(4)
C35 C45 C53 107.7(4)
C47 C46 C36 120.0(5)
C47 C46 C53 120.3(5)
C36 C46 C53 107.9(4)
C46 C47 C37 120.5(5)
C46 C47 C54 119.9(5)
C37 C47 C54 107.6(5)
C49 C48 C54 119.7(5)
C49 C48 C38 120.1(5)
C54 C48 C38 109.3(5)
C48 C49 C55 120.0(5)
C48 C49 C39 120.0(5)
C55 C49 C39 107.1(4)
C41 C50 C55 119.9(5)
C41 C50 C40 120.0(5)
C55 C50 C40 107.7(4)
C56 C51 C42 120.4(5)
C56 C51 C41 118.8(5)
C42 C51 C41 108.4(5)
C57 C52 C44 119.5(5)
C57 C52 C43 119.7(5)
C44 C52 C43 107.7(4)
C58 C53 C46 120.5(5)
C58 C53 C45 120.2(5)
C46 C53 C45 107.9(4)
C59 C54 C48 121.5(5)
C59 C54 C47 119.3(5)
C48 C54 C47 107.5(5)
C60 C55 C50 120.0(5)
C60 C55 C49 119.1(5)
C50 C55 C49 108.6(5)
C51 C56 C60 120.2(5)
C51 C56 C57 119.2(5)
C60 C56 C57 108.2(4)
C52 C57 C56 120.8(5)
C52 C57 C58 120.8(5)
C56 C57 C58 107.5(5)
C53 C58 C59 119.5(5)
C53 C58 C57 119.1(5)
C59 C58 C57 108.2(4)
C54 C59 C60 118.6(5)
C54 C59 C58 120.5(5)
C60 C59 C58 107.8(4)
C55 C60 C59 121.0(5)
C55 C60 C56 120.0(5)
C59 C60 C56 108.2(5)
C66 C61 C62 118.4(5)
C66 C61 C6 120.8(5)
C62 C61 C6 120.9(4)
C63 C62 C61 120.6(5)
C63 C62 H62 119.7
C61 C62 H62 119.7
C62 C63 C64 120.5(6)
C62 C63 H63 119.8
C64 C63 H63 119.8
C65 C64 C63 119.5(6)
C65 C64 H64 120.2
C63 C64 H64 120.2
C64 C65 C66 121.1(6)
C64 C65 H65 119.5
C66 C65 H65 119.5
C65 C66 C61 119.9(6)
C65 C66 H66 120
C61 C66 H66 120
C72 C67 C68 117.9(5)
C72 C67 C7 120.8(4)
C68 C67 C7 121.1(5)
C67 C68 C69 120.7(5)
C67 C68 H68 119.7
C69 C68 H68 119.7
C70 C69 C68 120.3(5)
C70 C69 H69 119.9
C68 C69 H69 119.9
C69 C70 C71 120.0(5)
C69 C70 H70 120
C71 C70 H70 120
C72 C71 C70 120.1(6)
C72 C71 H71 119.9
C70 C71 H71 119.9
C67 C72 C71 121.0(5)
C67 C72 H72 119.5
C71 C72 H72 119.5
C78 C73 C74 118.9(5)
C78 C73 C8 120.1(4)
C74 C73 C8 120.9(5)
C73 C74 C75 121.5(5)
C73 C74 H74 119.2
C75 C74 H74 119.2
C76 C75 C74 118.5(5)
C76 C75 H75 120.7
C74 C75 H75 120.7
C77 C76 C75 120.8(5)
C77 C76 H76 119.6
C75 C76 H76 119.6
C76 C77 C78 119.8(5)
C76 C77 H77 120.1
C78 C77 H77 120.1
C73 C78 C77 120.4(5)
C73 C78 H78 119.8
C77 C78 H78 119.8
C80 C79 C84 118.2(5)
C80 C79 C9 121.6(5)
C84 C79 C9 120.1(4)
C79 C80 C81 121.4(6)
C79 C80 H80 119.3
C81 C80 H80 119.3
C82 C81 C80 119.9(5)
C82 C81 H81 120.1
C80 C81 H81 120.1
C81 C82 C83 119.7(5)
C81 C82 H82 120.1
C83 C82 H82 120.1
C82 C83 C84 120.2(6)
C82 C83 H83 119.9
C84 C83 H83 119.9
C83 C84 C79 120.6(5)
C83 C84 H84 119.7
C79 C84 H84 119.7
C86 C85 C90 118.3(5)
C86 C85 C10 122.2(5)
C90 C85 C10 119.5(5)
C85 C86 C87 120.7(6)
C85 C86 H86 119.7
C87 C86 H86 119.7
C88 C87 C86 121.4(6)
C88 C87 H87 119.3
C86 C87 H87 119.3
C87 C88 C89 119.2(6)
C87 C88 H88 120.4
C89 C88 H88 120.4
C90 C89 C88 120.0(6)
C90 C89 H89 120
C88 C89 H89 120
C89 C90 C85 120.3(6)
C89 C90 H90 119.9
C85 C90 H90 119.9
C92 C91 C1 116.1(4)
C92 C91 H91A 108.3
C1 C91 H91A 108.3
C92 C91 H91B 108.3
C1 C91 H91B 108.3
H91A C91 H91B 107.4
C93 C92 C91 112.4(5)
C93 C92 H92A 109.1
C91 C92 H92A 109.1
C93 C92 H92B 109.1
C91 C92 H92B 109.1
H92A C92 H92B 107.9
C92 C93 C94 112.9(5)
C92 C93 H93A 109
C94 C93 H93A 109
C92 C93 H93B 109
C94 C93 H93B 109
H93A C93 H93B 107.8
C93 C94 Br 111.6(4)
C93 C94 H94A 109.3
Br C94 H94A 109.3
C93 C94 H94B 109.3
Br C94 H94B 109.3
H94A C94 H94B 108
C102 C101 C106 120
C102 C101 C107 122.5(7)
C106 C101 C107 117.3(7)
C101 C102 C103 120
C101 C102 H102 120
C103 C102 H102 120
C104 C103 C102 120
C104 C103 H103 120
C102 C103 H103 120
C103 C104 C105 120
C103 C104 H104 120
C105 C104 H104 120
C104 C105 C106 120
C104 C105 H105 120
C106 C105 H105 120
C105 C106 C101 120
C105 C106 H106 120
C101 C106 H106 120
C101 C107 H10A 109.5
C101 C107 H10B 109.5
H10A C107 H10B 109.5
C101 C107 H10C 109.5
H10A C107 H10C 109.5
H10B C107 H10C 109.5
C202 C201 C206 120
C202 C201 H201 120
C206 C201 H201 120
C203 C202 C201 120
C203 C202 H202 120
C201 C202 H202 120
C202 C203 C204 120
C202 C203 H203 120
C204 C203 H203 120
C203 C204 C205 120
C203 C204 H204 120
C205 C204 H204 120
C206 C205 C204 120
C206 C205 H205 120
C204 C205 H205 120
C205 C206 C201 120
C205 C206 H206 120
C201 C206 H206 120

loop_
_geom_bond_atom_site_label_1
_geom_bond_atom_site_label_2
_geom_bond_distance
Br C94 1.950(6)
C1 C2 1.544(7)
C1 C5 1.547(6)
C1 C91 1.564(7)
C1 C6 1.592(6)
C2 C3 1.345(6)
C2 C7 1.516(6)
C3 C4 1.477(6)
C3 C8 1.508(7)
C4 C5 1.359(7)
C4 C9 1.535(6)
C5 C10 1.518(7)
C6 C20 1.529(7)
C6 C11 1.546(7)
C6 C61 1.547(7)
C7 C67 1.530(7)
C7 C12 1.546(7)
C7 C13 1.555(7)
C8 C73 1.533(6)
C8 C14 1.536(6)
C8 C15 1.559(6)
C9 C17 1.510(7)
C9 C16 1.525(7)
C9 C79 1.541(6)
C10 C19 1.533(7)
C10 C85 1.538(7)
C10 C18 1.538(7)
C11 C12 1.361(7)
C11 C21 1.436(7)
C12 C22 1.440(7)
C13 C14 1.374(6)
C13 C23 1.449(7)
C14 C24 1.425(7)
C15 C16 1.367(7)
C15 C25 1.433(7)
C16 C26 1.452(7)
C17 C18 1.387(7)
C17 C27 1.448(7)
C18 C28 1.453(7)
C19 C20 1.367(6)
C19 C29 1.451(7)
C20 C30 1.442(7)
C21 C31 1.398(7)
C21 C30 1.442(7)
C22 C32 1.398(7)
C22 C23 1.448(7)
C23 C33 1.402(8)
C24 C34 1.396(7)
C24 C25 1.439(6)
C25 C35 1.407(7)
C26 C36 1.399(8)
C26 C27 1.431(7)
C27 C37 1.395(7)
C28 C38 1.411(8)
C28 C29 1.449(7)
C29 C39 1.401(7)
C30 C40 1.389(7)
C31 C32 1.432(7)
C31 C41 1.464(7)
C32 C42 1.448(8)
C33 C43 1.440(7)
C33 C34 1.442(7)
C34 C44 1.456(7)
C35 C36 1.444(7)
C35 C45 1.448(7)
C36 C46 1.442(7)
C37 C38 1.444(7)
C37 C47 1.460(8)
C38 C48 1.450(7)
C39 C40 1.439(7)
C39 C49 1.458(8)
C40 C50 1.453(8)
C41 C50 1.387(7)
C41 C51 1.443(8)
C42 C43 1.405(7)
C42 C51 1.436(7)
C43 C52 1.453(7)
C44 C45 1.385(7)
C44 C52 1.440(7)
C45 C53 1.457(7)
C46 C47 1.379(8)
C46 C53 1.448(8)
C47 C54 1.465(7)
C48 C49 1.393(7)
C48 C54 1.428(8)
C49 C55 1.457(7)
C50 C55 1.440(7)
C51 C56 1.410(7)
C52 C57 1.393(7)
C53 C58 1.393(7)
C54 C59 1.397(7)
C55 C60 1.397(8)
C56 C60 1.442(7)
C56 C57 1.446(8)
C57 C58 1.450(7)
C58 C59 1.446(8)
C59 C60 1.442(7)
C61 C66 1.398(7)
C61 C62 1.401(8)
C62 C63 1.380(8)
C62 H62 0.93
C63 C64 1.391(10)
C63 H63 0.93
C64 C65 1.363(10)
C64 H64 0.93
C65 C66 1.398(8)
C65 H65 0.93
C66 H66 0.93
C67 C72 1.379(7)
C67 C68 1.387(7)
C68 C69 1.405(8)
C68 H68 0.93
C69 C70 1.337(9)
C69 H69 0.93
C70 C71 1.386(8)
C70 H70 0.93
C71 C72 1.381(7)
C71 H71 0.93
C72 H72 0.93
C73 C78 1.385(7)
C73 C74 1.389(7)
C74 C75 1.401(7)
C74 H74 0.93
C75 C76 1.394(8)
C75 H75 0.93
C76 C77 1.376(8)
C76 H76 0.93
C77 C78 1.408(7)
C77 H77 0.93
C78 H78 0.93
C79 C80 1.384(7)
C79 C84 1.392(8)
C80 C81 1.384(7)
C80 H80 0.93
C81 C82 1.377(9)
C81 H81 0.93
C82 C83 1.385(9)
C82 H82 0.93
C83 C84 1.385(7)
C83 H83 0.93
C84 H84 0.93
C85 C86 1.380(8)
C85 C90 1.413(8)
C86 C87 1.385(8)
C86 H86 0.93
C87 C88 1.367(9)
C87 H87 0.93
C88 C89 1.393(10)
C88 H88 0.93
C89 C90 1.393(8)
C89 H89 0.93
C90 H90 0.93
C91 C92 1.553(7)
C91 H91A 0.97
C91 H91B 0.97
C92 C93 1.528(8)
C92 H92A 0.97
C92 H92B 0.97
C93 C94 1.528(8)
C93 H93A 0.97
C93 H93B 0.97
C94 H94A 0.97
C94 H94B 0.97
C101 C102 1.39
C101 C106 1.39
C101 C107 1.446(7)
C102 C103 1.39
C102 H102 0.93
C103 C104 1.39
C103 H103 0.93
C104 C105 1.39
C104 H104 0.93
C105 C106 1.39
C105 H105 0.93
C106 H106 0.93
C107 H10A 0.96
C107 H10B 0.96
C107 H10C 0.96
C201 C202 1.39
C201 C206 1.39
C201 H201 0.93
C202 C203 1.39
C202 H202 0.93
C203 C204 1.39
C203 H203 0.93
C204 C205 1.39
C204 H204 0.93
C205 C206 1.39
C205 H205 0.93
C206 H206 0.93
